data_7017128
loop_
_publ_author_name
'Karagiannidis, Louise E.'
'Gale, Philip A.'
'Light, Mark E.'
'Massi, Massimiliano'
'Ogden, Mark I.'

_publ_section_title
;
 Further insight into the coordination of 2,5-dicarbothioamidopyrroles:
 the case of Cu and Co complexes.
;
_journal_issue 45
_journal_name_full 'Dalton transactions (Cambridge, England : 2003)'
_journal_page_first 12097
_journal_page_last 12105
_journal_paper_doi 10.1039/c1dt10441a
_journal_volume 40
_journal_year 2011
_chemical_compound_source 'Mark Ogden'
_chemical_formula_sum 'C32 H22 Cl2 Cu N4 S2'
_chemical_formula_weight 661.10
_chemical_name_systematic
;
?
;
_space_group_IT_number 14
_symmetry_cell_setting monoclinic
_symmetry_space_group_name_Hall '-P 2ybc'
_symmetry_space_group_name_H-M 'P 1 21/c 1'
_atom_sites_solution_hydrogens geom
_atom_sites_solution_primary direct
_atom_sites_solution_secondary difmap
_audit_creation_method SHELXL-97
_cell_angle_alpha 90.00
_cell_angle_beta 101.7920(10)
_cell_angle_gamma 90.00
_cell_formula_units_Z 4
_cell_length_a 12.7475(2)
_cell_length_b 8.48290(10)
_cell_length_c 27.9445(4)
_cell_measurement_reflns_used 7099
_cell_measurement_temperature 120(2)
_cell_measurement_theta_max 27.48
_cell_measurement_theta_min 2.91
_cell_volume 2958.03(7)
_computing_cell_refinement 'DENZO (Otwinowski & Minor, 1997) & COLLECT (Hooft, R.W.W., 1998)'
_computing_data_collection 'COLLECT (Hooft, R.W.W., 1998)'
_computing_data_reduction 'DENZO (Otwinowski & Minor, 1997) & COLLECT (Hooft, R.W.W., 1998)'
_computing_molecular_graphics 'CAMERON (Watkin, et al., 1993)'
_computing_publication_material 'WINGX (Farrugia, 1998)'
_computing_structure_refinement 'SHELXL-97 (Sheldrick, 2008)'
_computing_structure_solution 'SHELXS-97 (Sheldrick, 1997)'
_diffrn_ambient_temperature 120(2)
_diffrn_detector_area_resol_mean 9.091
_diffrn_measured_fraction_theta_full 0.998
_diffrn_measured_fraction_theta_max 0.998
_diffrn_measurement_device_type 'Bruker-Nonius CCD camera on \k-goniostat'
_diffrn_measurement_method '\f & \w scans to fill the asymmetric unit'
_diffrn_radiation_monochromator graphite
_diffrn_radiation_source 'Bruker Nonius FR591 Rotating Anode'
_diffrn_radiation_type MoK\a
_diffrn_radiation_wavelength 0.71073
_diffrn_reflns_av_R_equivalents 0.0532
_diffrn_reflns_av_sigmaI/netI 0.0478
_diffrn_reflns_limit_h_max 16
_diffrn_reflns_limit_h_min -16
_diffrn_reflns_limit_k_max 11
_diffrn_reflns_limit_k_min -10
_diffrn_reflns_limit_l_max 36
_diffrn_reflns_limit_l_min -36
_diffrn_reflns_number 35352
_diffrn_reflns_theta_full 27.48
_diffrn_reflns_theta_max 27.48
_diffrn_reflns_theta_min 2.91
_diffrn_standards_number 0
_exptl_absorpt_coefficient_mu 1.090
_exptl_absorpt_correction_T_max 0.8115
_exptl_absorpt_correction_T_min 0.6596
_exptl_absorpt_correction_type multi-scan
_exptl_absorpt_process_details
;
SADABS V2.10 (Sheldrick, G.M., 2003)
;
_exptl_crystal_colour 'Dark Red'
_exptl_crystal_density_diffrn 1.484
_exptl_crystal_density_method 'not measured'
_exptl_crystal_description Block
_exptl_crystal_F_000 1348
_exptl_crystal_size_max 0.4
_exptl_crystal_size_mid 0.3
_exptl_crystal_size_min 0.2
_refine_diff_density_max 0.490
_refine_diff_density_min -0.721
_refine_diff_density_rms 0.104
_refine_ls_extinction_method none
_refine_ls_goodness_of_fit_ref 1.022
_refine_ls_hydrogen_treatment mixed
_refine_ls_matrix_type full
_refine_ls_number_parameters 375
_refine_ls_number_reflns 6752
_refine_ls_number_restraints 1
_refine_ls_restrained_S_all 1.022
_refine_ls_R_factor_all 0.0558
_refine_ls_R_factor_gt 0.0431
_refine_ls_shift/su_max 0.000
_refine_ls_shift/su_mean 0.000
_refine_ls_structure_factor_coef Fsqd
_refine_ls_weighting_details 'calc w=1/[\s^2^(Fo^2^)+(0.0506P)^2^+4.2846P] where P=(Fo^2^+2Fc^2^)/3'
_refine_ls_weighting_scheme calc
_refine_ls_wR_factor_gt 0.1104
_refine_ls_wR_factor_ref 0.1174
_reflns_number_gt 5588
_reflns_number_total 6752
_reflns_threshold_expression >2\s(I)
_cod_data_source_file c1dt10441a.txt
_cod_data_source_block 2009sot0209_complex_5
_cod_depositor_comments
;
The following automatic conversions were performed:

'_symmetry_cell_setting' value 'Monoclinic' changed to 'monoclinic'
according to /home/saulius/struct/CIF-dictionaries/cif_core.dic
dictionary named 'cif_core.dic' version 2.4.1 from 2010-06-29.

Automatic conversion script
Id: cif_fix_values 1715 2011-07-08 13:25:40Z adriana 
;
_cod_original_sg_symbol_H-M P2(1)/c
_cod_database_code 7017128

loop_
_symmetry_equiv_pos_as_xyz
'x, y, z'
'-x, y+1/2, -z+1/2'
'-x, -y, -z'
'x, -y-1/2, z-1/2'

loop_
_atom_site_label
_atom_site_type_symbol
_atom_site_fract_x
_atom_site_fract_y
_atom_site_fract_z
_atom_site_U_iso_or_equiv
_atom_site_adp_type
_atom_site_occupancy
_atom_site_symmetry_multiplicity
_atom_site_calc_flag
_atom_site_refinement_flags
Cu1 Cu 0.20511(3) 0.05498(4) 0.110630(12) 0.02235(11) Uani 1 1 d .
Cl1 Cl 0.26078(5) 0.30388(9) 0.11971(3) 0.03255(18) Uani 1 1 d .
Cl2 Cl 0.29460(6) -0.03233(9) 0.05626(3) 0.03143(17) Uani 1 1 d .
S1 S -0.17727(5) 0.37659(8) 0.06527(2) 0.02046(15) Uani 1 1 d .
S2 S 0.13072(6) -0.34755(8) 0.19769(3) 0.02719(16) Uani 1 1 d .
N1 N 0.02623(17) 0.3759(3) 0.08361(8) 0.0178(4) Uani 1 1 d D
H901 H 0.0907(16) 0.350(4) 0.0957(11) 0.032(9) Uiso 1 1 d D
N2 N 0.05340(17) 0.0565(2) 0.12202(8) 0.0174(4) Uani 1 1 d .
N3 N 0.21810(17) -0.1341(3) 0.15348(8) 0.0218(5) Uani 1 1 d .
C1 C -0.1107(2) 0.5431(3) 0.04962(9) 0.0195(5) Uani 1 1 d .
C2 C -0.1539(2) 0.6830(3) 0.02741(10) 0.0229(6) Uani 1 1 d .
H2 H -0.2292 0.6986 0.0184 0.027 Uiso 1 1 calc R
C3 C -0.0827(2) 0.7972(3) 0.01910(10) 0.0250(6) Uani 1 1 d .
H3 H -0.1098 0.8937 0.0043 0.030 Uiso 1 1 calc R
C4 C 0.0284(2) 0.7752(3) 0.03192(9) 0.0243(6) Uani 1 1 d .
H4 H 0.0749 0.8565 0.0255 0.029 Uiso 1 1 calc R
C5 C 0.0713(2) 0.6376(3) 0.05366(9) 0.0217(5) Uani 1 1 d .
H5 H 0.1466 0.6222 0.0623 0.026 Uiso 1 1 calc R
C6 C 0.0000(2) 0.5215(3) 0.06252(9) 0.0174(5) Uani 1 1 d .
C7 C -0.05635(19) 0.2846(3) 0.08764(9) 0.0176(5) Uani 1 1 d .
C8 C -0.0444(2) 0.1311(3) 0.10924(9) 0.0173(5) Uani 1 1 d .
C9 C -0.1246(2) 0.0443(3) 0.12629(9) 0.0177(5) Uani 1 1 d .
C10 C -0.0729(2) -0.0856(3) 0.15151(9) 0.0176(5) Uani 1 1 d .
C11 C 0.0344(2) -0.0754(3) 0.14726(9) 0.0176(5) Uani 1 1 d .
C12 C 0.1260(2) -0.1757(3) 0.16412(9) 0.0198(5) Uani 1 1 d .
C13 C 0.2682(2) -0.3613(4) 0.19952(10) 0.0293(6) Uani 1 1 d .
C14 C 0.3410(3) -0.4720(4) 0.22325(12) 0.0375(8) Uani 1 1 d .
H14 H 0.3185 -0.5581 0.2404 0.045 Uiso 1 1 calc R
C15 C 0.4478(3) -0.4523(4) 0.22093(12) 0.0425(9) Uani 1 1 d .
H15 H 0.4992 -0.5260 0.2370 0.051 Uiso 1 1 calc R
C16 C 0.4814(3) -0.3268(4) 0.19558(12) 0.0409(8) Uani 1 1 d .
H16 H 0.5552 -0.3168 0.1947 0.049 Uiso 1 1 calc R
C17 C 0.4091(2) -0.2159(4) 0.17149(11) 0.0324(7) Uani 1 1 d .
H17 H 0.4320 -0.1307 0.1541 0.039 Uiso 1 1 calc R
C18 C 0.3016(2) -0.2349(3) 0.17387(10) 0.0254(6) Uani 1 1 d .
C19 C -0.2396(2) 0.0854(3) 0.12082(10) 0.0191(5) Uani 1 1 d .
C20 C -0.3116(2) 0.0582(4) 0.07699(11) 0.0292(6) Uani 1 1 d .
H20 H -0.2871 0.0139 0.0500 0.035 Uiso 1 1 calc R
C21 C -0.4195(2) 0.0957(4) 0.07256(13) 0.0385(8) Uani 1 1 d .
H21 H -0.4684 0.0767 0.0426 0.046 Uiso 1 1 calc R
C22 C -0.4558(2) 0.1607(4) 0.11178(13) 0.0364(7) Uani 1 1 d .
H22 H -0.5294 0.1867 0.1086 0.044 Uiso 1 1 calc R
C23 C -0.3854(2) 0.1875(4) 0.15510(12) 0.0346(7) Uani 1 1 d .
H23 H -0.4104 0.2318 0.1819 0.042 Uiso 1 1 calc R
C24 C -0.2769(2) 0.1498(3) 0.16002(11) 0.0280(6) Uani 1 1 d .
H24 H -0.2285 0.1682 0.1902 0.034 Uiso 1 1 calc R
C25 C -0.1214(2) -0.2052(3) 0.17892(9) 0.0192(5) Uani 1 1 d .
C26 C -0.2007(2) -0.3064(3) 0.15478(10) 0.0240(6) Uani 1 1 d .
H26 H -0.2240 -0.2995 0.1203 0.029 Uiso 1 1 calc R
C27 C -0.2462(2) -0.4180(4) 0.18104(12) 0.0321(7) Uani 1 1 d .
H27 H -0.2995 -0.4880 0.1643 0.039 Uiso 1 1 calc R
C28 C -0.2140(3) -0.4270(4) 0.23126(13) 0.0385(8) Uani 1 1 d .
H28 H -0.2447 -0.5037 0.2491 0.046 Uiso 1 1 calc R
C29 C -0.1371(3) -0.3240(4) 0.25555(11) 0.0378(8) Uani 1 1 d .
H29 H -0.1164 -0.3284 0.2902 0.045 Uiso 1 1 calc R
C30 C -0.0898(2) -0.2141(4) 0.22963(10) 0.0284(6) Uani 1 1 d .
H30 H -0.0360 -0.1451 0.2465 0.034 Uiso 1 1 calc R
N4 N 0.6105(2) 0.5911(4) 0.05329(12) 0.0487(8) Uani 1 1 d .
C31 C 0.4120(3) 0.5670(5) 0.06017(15) 0.0494(10) Uani 1 1 d .
H31A H 0.3794 0.4784 0.0400 0.074 Uiso 1 1 calc R
H31B H 0.3734 0.6643 0.0488 0.074 Uiso 1 1 calc R
H31C H 0.4081 0.5478 0.0943 0.074 Uiso 1 1 calc R
C32 C 0.5232(3) 0.5826(4) 0.05631(11) 0.0335(7) Uani 1 1 d .

loop_
_atom_site_aniso_label
_atom_site_aniso_U_11
_atom_site_aniso_U_22
_atom_site_aniso_U_33
_atom_site_aniso_U_23
_atom_site_aniso_U_13
_atom_site_aniso_U_12
Cu1 0.01787(17) 0.02524(19) 0.02410(18) -0.00073(13) 0.00464(13) 0.00043(13)
Cl1 0.0175(3) 0.0283(4) 0.0499(4) -0.0020(3) 0.0023(3) -0.0036(3)
Cl2 0.0214(3) 0.0461(4) 0.0279(4) -0.0038(3) 0.0076(3) 0.0027(3)
S1 0.0155(3) 0.0192(3) 0.0267(3) 0.0052(3) 0.0043(3) 0.0005(2)
S2 0.0296(4) 0.0225(3) 0.0280(4) 0.0048(3) 0.0026(3) 0.0052(3)
N1 0.0152(10) 0.0185(11) 0.0194(10) 0.0006(9) 0.0028(9) 0.0001(9)
N2 0.0169(10) 0.0174(10) 0.0172(10) -0.0006(8) 0.0019(8) 0.0004(8)
N3 0.0188(11) 0.0235(11) 0.0213(11) -0.0027(9) -0.0001(9) 0.0042(9)
C1 0.0219(13) 0.0186(12) 0.0182(12) 0.0009(10) 0.0043(10) -0.0025(10)
C2 0.0237(13) 0.0218(13) 0.0226(13) 0.0023(11) 0.0033(11) 0.0020(11)
C3 0.0363(16) 0.0178(13) 0.0202(13) 0.0016(11) 0.0046(12) -0.0020(12)
C4 0.0348(15) 0.0204(13) 0.0186(12) -0.0017(10) 0.0071(11) -0.0093(12)
C5 0.0230(13) 0.0238(13) 0.0185(12) -0.0025(11) 0.0050(10) -0.0062(11)
C6 0.0222(13) 0.0170(12) 0.0127(11) -0.0009(9) 0.0030(10) -0.0015(10)
C7 0.0152(12) 0.0206(12) 0.0177(12) 0.0003(10) 0.0046(10) -0.0006(10)
C8 0.0158(12) 0.0185(12) 0.0170(12) 0.0005(10) 0.0020(10) 0.0008(10)
C9 0.0182(12) 0.0189(12) 0.0159(11) -0.0012(10) 0.0036(10) 0.0002(10)
C10 0.0193(12) 0.0184(12) 0.0149(12) -0.0011(10) 0.0030(10) -0.0010(10)
C11 0.0193(12) 0.0183(12) 0.0146(11) -0.0011(10) 0.0022(10) 0.0005(10)
C12 0.0230(13) 0.0196(12) 0.0160(12) -0.0027(10) 0.0019(10) 0.0025(10)
C13 0.0319(15) 0.0302(15) 0.0236(14) -0.0057(12) 0.0005(12) 0.0067(12)
C14 0.0431(19) 0.0348(17) 0.0310(16) 0.0006(13) -0.0009(14) 0.0159(15)
C15 0.0405(19) 0.049(2) 0.0326(17) -0.0049(15) -0.0057(15) 0.0248(16)
C16 0.0253(16) 0.055(2) 0.0390(18) -0.0084(16) -0.0016(14) 0.0147(15)
C17 0.0261(15) 0.0406(17) 0.0286(15) -0.0036(13) 0.0012(12) 0.0075(13)
C18 0.0234(14) 0.0309(15) 0.0198(13) -0.0070(11) -0.0004(11) 0.0089(12)
C19 0.0164(12) 0.0171(12) 0.0243(13) 0.0047(10) 0.0057(10) -0.0008(10)
C20 0.0209(14) 0.0343(16) 0.0314(15) -0.0069(13) 0.0032(12) -0.0017(12)
C21 0.0195(14) 0.0464(19) 0.0455(19) -0.0053(16) -0.0032(13) -0.0003(14)
C22 0.0183(14) 0.0298(16) 0.063(2) 0.0038(15) 0.0129(14) -0.0009(12)
C23 0.0300(16) 0.0346(17) 0.0448(18) 0.0028(14) 0.0207(14) 0.0062(13)
C24 0.0276(15) 0.0303(15) 0.0279(14) 0.0027(12) 0.0099(12) 0.0022(12)
C25 0.0205(12) 0.0169(12) 0.0217(12) 0.0031(10) 0.0079(10) 0.0048(10)
C26 0.0252(14) 0.0226(13) 0.0255(13) 0.0017(11) 0.0088(11) -0.0013(11)
C27 0.0282(15) 0.0270(15) 0.0432(18) 0.0071(13) 0.0118(14) -0.0008(12)
C28 0.0354(17) 0.0360(17) 0.049(2) 0.0232(15) 0.0198(15) 0.0060(14)
C29 0.0458(19) 0.0428(19) 0.0266(15) 0.0165(14) 0.0115(14) 0.0108(16)
C30 0.0347(16) 0.0293(15) 0.0209(13) 0.0052(12) 0.0050(12) 0.0045(13)
N4 0.0328(16) 0.063(2) 0.0487(18) -0.0059(16) 0.0052(14) -0.0079(15)
C31 0.0343(19) 0.060(2) 0.057(2) -0.0205(19) 0.0186(17) -0.0099(17)
C32 0.0352(18) 0.0366(17) 0.0277(15) -0.0057(13) 0.0038(13) -0.0056(14)

loop_
_atom_type_symbol
_atom_type_description
_atom_type_scat_dispersion_real
_atom_type_scat_dispersion_imag
_atom_type_scat_source
C C 0.0033 0.0016 'International Tables Vol C Tables 4.2.6.8 and 6.1.1.4'
H H 0.0000 0.0000 'International Tables Vol C Tables 4.2.6.8 and 6.1.1.4'
N N 0.0061 0.0033 'International Tables Vol C Tables 4.2.6.8 and 6.1.1.4'
Cu Cu 0.3201 1.2651 'International Tables Vol C Tables 4.2.6.8 and 6.1.1.4'
S S 0.1246 0.1234 'International Tables Vol C Tables 4.2.6.8 and 6.1.1.4'
Cl Cl 0.1484 0.1585 'International Tables Vol C Tables 4.2.6.8 and 6.1.1.4'

loop_
_geom_angle_atom_site_label_1
_geom_angle_atom_site_label_2
_geom_angle_atom_site_label_3
_geom_angle
N3 Cu1 N2 82.82(9)
N3 Cu1 Cl2 98.78(7)
N2 Cu1 Cl2 139.11(6)
N3 Cu1 Cl1 135.35(7)
N2 Cu1 Cl1 105.60(6)
Cl2 Cu1 Cl1 101.50(3)
C7 S1 C1 90.72(12)
C12 S2 C13 89.74(14)
C7 N1 C6 115.5(2)
C11 N2 C8 105.2(2)
C11 N2 Cu1 110.55(16)
C8 N2 Cu1 143.61(17)
C12 N3 C18 112.7(2)
C12 N3 Cu1 112.57(17)
C18 N3 Cu1 134.75(19)
C6 C1 C2 120.8(2)
C6 C1 S1 110.26(19)
C2 C1 S1 128.9(2)
C3 C2 C1 117.2(3)
C2 C3 C4 121.9(3)
C5 C4 C3 121.1(3)
C4 C5 C6 117.5(3)
N1 C6 C1 111.9(2)
N1 C6 C5 126.6(2)
C1 C6 C5 121.5(2)
N1 C7 C8 123.2(2)
N1 C7 S1 111.68(19)
C8 C7 S1 125.08(19)
N2 C8 C9 110.5(2)
N2 C8 C7 122.7(2)
C9 C8 C7 126.3(2)
C10 C9 C8 106.2(2)
C10 C9 C19 126.2(2)
C8 C9 C19 127.5(2)
C9 C10 C11 106.1(2)
C9 C10 C25 126.6(2)
C11 C10 C25 127.2(2)
N2 C11 C10 111.9(2)
N2 C11 C12 115.7(2)
C10 C11 C12 132.4(2)
N3 C12 C11 117.8(2)
N3 C12 S2 114.5(2)
C11 C12 S2 127.6(2)
C14 C13 C18 121.1(3)
C14 C13 S2 128.9(3)
C18 C13 S2 110.0(2)
C15 C14 C13 117.6(3)
C14 C15 C16 121.6(3)
C17 C16 C15 121.4(3)
C16 C17 C18 117.3(3)
N3 C18 C17 125.9(3)
N3 C18 C13 113.0(2)
C17 C18 C13 121.1(3)
C24 C19 C20 119.2(3)
C24 C19 C9 120.0(2)
C20 C19 C9 120.8(2)
C21 C20 C19 120.2(3)
C22 C21 C20 120.2(3)
C23 C22 C21 120.0(3)
C22 C23 C24 120.3(3)
C19 C24 C23 120.1(3)
C26 C25 C30 119.3(2)
C26 C25 C10 120.7(2)
C30 C25 C10 119.9(2)
C25 C26 C27 120.2(3)
C28 C27 C26 120.2(3)
C27 C28 C29 119.8(3)
C28 C29 C30 120.5(3)
C29 C30 C25 120.0(3)
N4 C32 C31 178.4(4)

loop_
_geom_bond_atom_site_label_1
_geom_bond_atom_site_label_2
_geom_bond_distance
Cu1 N3 1.988(2)
Cu1 N2 2.023(2)
Cu1 Cl2 2.2060(7)
Cu1 Cl1 2.2254(8)
S1 C7 1.727(3)
S1 C1 1.749(3)
S2 C12 1.728(3)
S2 C13 1.746(3)
N1 C7 1.330(3)
N1 C6 1.380(3)
N2 C11 1.370(3)
N2 C8 1.378(3)
N3 C12 1.317(3)
N3 C18 1.393(3)
C1 C6 1.394(4)
C1 C2 1.399(4)
C2 C3 1.380(4)
C3 C4 1.400(4)
C4 C5 1.376(4)
C5 C6 1.396(4)
C7 C8 1.430(4)
C8 C9 1.419(3)
C9 C10 1.399(4)
C9 C19 1.484(3)
C10 C11 1.399(3)
C10 C25 1.480(3)
C11 C12 1.444(4)
C13 C14 1.390(4)
C13 C18 1.404(4)
C14 C15 1.385(5)
C15 C16 1.394(5)
C16 C17 1.391(4)
C17 C18 1.395(4)
C19 C24 1.392(4)
C19 C20 1.392(4)
C20 C21 1.391(4)
C21 C22 1.388(5)
C22 C23 1.371(5)
C23 C24 1.399(4)
C25 C26 1.392(4)
C25 C30 1.394(4)
C26 C27 1.394(4)
C27 C28 1.382(5)
C28 C29 1.383(5)
C29 C30 1.392(4)
N4 C32 1.135(4)
C31 C32 1.449(5)

loop_
_geom_hbond_atom_site_label_D
_geom_hbond_atom_site_label_H
_geom_hbond_atom_site_label_A
_geom_hbond_distance_DH
_geom_hbond_distance_HA
_geom_hbond_distance_DA
_geom_hbond_angle_DHA
N1 H901 Cl1 0.850(18) 2.171(19) 3.016(2) 173(3)
